data_7002279
loop_
_publ_author_name
'Chi, Yu-Xian'
'Niu, Shu-Yun'
'Jin, Jing'
'Wang, Ru'
'Li, Ye'

_publ_section_title
;
 Syntheses, structures and photophysical properties of tetranuclear
 Cd--Ln coordination complexes
;
_journal_issue 37
_journal_name_full 'Dalton Transactions'
_journal_page_first 7653
_journal_page_last 7659
_journal_paper_doi 10.1039/b905113a
_journal_year 2009
_chemical_formula_sum 'C52 H43 Cd N2 O10 Pr'
_chemical_formula_weight 1109.19
_chemical_name_systematic
;
?
;
_space_group_IT_number 2
_symmetry_cell_setting triclinic
_symmetry_space_group_name_Hall '-P 1'
_symmetry_space_group_name_H-M 'P -1'
_atom_sites_solution_hydrogens geom
_atom_sites_solution_primary direct
_atom_sites_solution_secondary difmap
_audit_creation_method SHELXL-97
_cell_angle_alpha 114.833(4)
_cell_angle_beta 99.215(4)
_cell_angle_gamma 110.609(3)
_cell_formula_units_Z 2
_cell_length_a 13.463(3)
_cell_length_b 15.038(3)
_cell_length_c 15.120(5)
_cell_measurement_temperature 293(2)
_cell_volume 2423.4(11)
_computing_cell_refinement 'SAINT (Bruker, 2005)'
_computing_data_collection 'APEX2 (Bruker, 2005)'
_computing_data_reduction SAINT
_computing_molecular_graphics 'SHELXTL (Sheldrick, 1997a)'
_computing_publication_material SHELXTL
_computing_structure_refinement 'SHELXL-97 (Sheldrick, 1997)'
_computing_structure_solution 'SHELXS-97 (Sheldrick, 1990)'
_diffrn_ambient_temperature 293(2)
_diffrn_measured_fraction_theta_full 0.978
_diffrn_measured_fraction_theta_max 0.978
_diffrn_measurement_device_type 'Smart Apex II CCD'
_diffrn_measurement_method CCD
_diffrn_radiation_monochromator graphite
_diffrn_radiation_source 'fine-focus sealed tube'
_diffrn_radiation_type MoK\a
_diffrn_radiation_wavelength 0.71073
_diffrn_reflns_av_R_equivalents 0.0243
_diffrn_reflns_av_sigmaI/netI 0.0521
_diffrn_reflns_limit_h_max 16
_diffrn_reflns_limit_h_min -15
_diffrn_reflns_limit_k_max 18
_diffrn_reflns_limit_k_min -17
_diffrn_reflns_limit_l_max 12
_diffrn_reflns_limit_l_min -18
_diffrn_reflns_number 13206
_diffrn_reflns_theta_full 26.00
_diffrn_reflns_theta_max 26.00
_diffrn_reflns_theta_min 1.73
_exptl_absorpt_coefficient_mu 1.491
_exptl_absorpt_correction_T_max 0.9580
_exptl_absorpt_correction_T_min 0.6397
_exptl_absorpt_correction_type multi-scan
_exptl_absorpt_process_details sadabs
_exptl_crystal_colour Green
_exptl_crystal_density_diffrn 1.520
_exptl_crystal_density_method 'not measured'
_exptl_crystal_description block
_exptl_crystal_F_000 1112
_exptl_crystal_size_max 0.33
_exptl_crystal_size_mid 0.03
_exptl_crystal_size_min 0.03
_refine_diff_density_max 0.586
_refine_diff_density_min -0.675
_refine_diff_density_rms 0.079
_refine_ls_extinction_method none
_refine_ls_goodness_of_fit_ref 0.993
_refine_ls_hydrogen_treatment mixed
_refine_ls_matrix_type full
_refine_ls_number_parameters 659
_refine_ls_number_reflns 9306
_refine_ls_number_restraints 0
_refine_ls_restrained_S_all 0.993
_refine_ls_R_factor_all 0.0560
_refine_ls_R_factor_gt 0.0377
_refine_ls_shift/su_max 0.001
_refine_ls_shift/su_mean 0.000
_refine_ls_structure_factor_coef Fsqd
_refine_ls_weighting_details 'calc w=1/[\s^2^(Fo^2^)+(0.0418P)^2^+0.0000P] where P=(Fo^2^+2Fc^2^)/3'
_refine_ls_weighting_scheme calc
_refine_ls_wR_factor_gt 0.0823
_refine_ls_wR_factor_ref 0.0910
_reflns_number_gt 7033
_reflns_number_total 9306
_reflns_threshold_expression >2sigma(I)
_cod_data_source_file b905113a.txt
_cod_data_source_block c70730
_cod_depositor_comments
;
The following automatic conversions were performed:
'_symmetry_cell_setting' value 'Triclinic' changed to 'triclinic'
according to '/home/saulius/struct/CIF-dictionaries/cif_core.dic'
dictionary named 'cif_core.dic' version 2.4.1 from 2010-06-29.

Automatic conversion script
Id: cif_fix_enum 1527 2010-12-29 10:47:43Z saulius 
;
_cod_original_sg_symbol_H-M P-1
_cod_database_code 7002279

loop_
_symmetry_equiv_pos_as_xyz
'x, y, z'
'-x, -y, -z'

loop_
_atom_site_label
_atom_site_type_symbol
_atom_site_fract_x
_atom_site_fract_y
_atom_site_fract_z
_atom_site_U_iso_or_equiv
_atom_site_adp_type
_atom_site_occupancy
_atom_site_symmetry_multiplicity
_atom_site_calc_flag
_atom_site_refinement_flags
_atom_site_disorder_assembly
_atom_site_disorder_group
Pr1 Pr 0.946694(19) 0.456919(18) 0.344923(15) 0.04111(8) Uani 1 1 d . . .
Cd1 Cd 0.81965(3) 0.46311(2) 0.09455(2) 0.04761(10) Uani 1 1 d . . .
N1 N 0.7801(3) 0.4641(3) -0.0621(2) 0.0480(8) Uani 1 1 d . . .
N2 N 0.7060(3) 0.5549(3) 0.0940(3) 0.0539(9) Uani 1 1 d . . .
O1 O 0.9437(3) 0.3666(2) 0.1724(2) 0.0626(8) Uani 1 1 d . . .
O2 O 0.9075(3) 0.3665(3) 0.0256(2) 0.0628(9) Uani 1 1 d . . .
O3 O 0.6666(3) 0.3252(3) 0.0764(2) 0.0702(9) Uani 1 1 d . . .
O4 O 0.7479(3) 0.3709(3) 0.2394(2) 0.0699(9) Uani 1 1 d . . .
O5 O 0.9754(3) 0.6422(2) 0.1912(2) 0.0650(9) Uani 1 1 d . . .
O6 O 0.9142(3) 0.5817(2) 0.2904(2) 0.0578(8) Uani 1 1 d . . .
O7 O 0.8704(3) 0.3117(2) 0.3798(2) 0.0633(9) Uani 1 1 d . . .
O8 O 1.1203(2) 0.6351(2) 0.4562(2) 0.0545(7) Uani 1 1 d . . .
O9 O 1.0999(3) 0.4026(3) 0.3521(2) 0.0669(9) Uani 1 1 d . . .
O10 O 0.8890(3) 0.5354(2) 0.4844(2) 0.0590(8) Uani 1 1 d . . .
C1 C 1.0146(4) 0.2412(4) -0.0529(4) 0.0560(12) Uani 1 1 d . . .
H1A H 0.989(3) 0.269(3) -0.091(3) 0.040(11) Uiso 1 1 d . . .
C2 C 1.0638(5) 0.1742(5) -0.0919(5) 0.0754(17) Uani 1 1 d . . .
H2A H 1.069(4) 0.161(4) -0.146(4) 0.071(17) Uiso 1 1 d . . .
C3 C 1.0995(5) 0.1289(4) -0.0406(5) 0.0798(16) Uani 1 1 d . . .
C4 C 1.0862(5) 0.1536(5) 0.0540(5) 0.0833(18) Uani 1 1 d . . .
H4A H 1.112(5) 0.125(4) 0.090(4) 0.098(19) Uiso 1 1 d . . .
C5 C 1.0387(5) 0.2212(4) 0.0944(4) 0.0636(13) Uani 1 1 d . . .
H5A H 1.033(4) 0.241(3) 0.158(3) 0.055(13) Uiso 1 1 d . . .
C6 C 1.0019(4) 0.2659(3) 0.0419(3) 0.0461(10) Uani 1 1 d . . .
C7 C 0.9474(4) 0.3380(3) 0.0824(3) 0.0448(10) Uani 1 1 d . . .
C8 C 1.1517(6) 0.0544(6) -0.0876(6) 0.128(3) Uani 1 1 d . . .
H8B H 1.1714 0.0291 -0.0421 0.192 Uiso 1 1 calc R . .
H8C H 1.2189 0.0952 -0.0960 0.192 Uiso 1 1 calc R . .
H8D H 1.0977 -0.0082 -0.1546 0.192 Uiso 1 1 calc R . .
C9 C 0.4870(5) 0.1321(4) 0.0410(5) 0.0793(17) Uani 1 1 d . . .
H9A H 0.497(4) 0.138(3) -0.014(3) 0.054(14) Uiso 1 1 d . . .
C10 C 0.3974(6) 0.0435(5) 0.0298(8) 0.112(3) Uani 1 1 d . . .
H10A H 0.349(5) -0.003(5) -0.035(4) 0.10(2) Uiso 1 1 d . . .
C11 C 0.3816(5) 0.0362(6) 0.1138(8) 0.105(2) Uani 1 1 d . . .
C12 C 0.4594(6) 0.1193(5) 0.2102(6) 0.0957(19) Uani 1 1 d . . .
H12A H 0.4507 0.1162 0.2688 0.115 Uiso 1 1 calc R . .
C13 C 0.5511(5) 0.2080(5) 0.2225(5) 0.0739(15) Uani 1 1 d . . .
H13A H 0.607(5) 0.266(4) 0.285(4) 0.10(2) Uiso 1 1 d . . .
C14 C 0.5664(4) 0.2164(3) 0.1386(3) 0.0513(11) Uani 1 1 d . . .
C15 C 0.6674(4) 0.3112(4) 0.1527(3) 0.0525(11) Uani 1 1 d . . .
C16 C 0.2803(6) -0.0637(6) 0.0975(8) 0.184(4) Uani 1 1 d . . .
H16A H 0.2352 -0.1124 0.0243 0.276 Uiso 1 1 calc R . .
H16B H 0.2347 -0.0393 0.1346 0.276 Uiso 1 1 calc R . .
H16C H 0.3071 -0.1026 0.1235 0.276 Uiso 1 1 calc R . .
C17 C 1.0071(5) 0.7991(5) 0.4600(4) 0.0837(18) Uani 1 1 d . . .
H17A H 0.9576 0.7418 0.4653 0.100 Uiso 1 1 calc R . .
C18 C 1.0584(7) 0.9075(6) 0.5430(5) 0.117(3) Uani 1 1 d . . .
H18A H 1.0423 0.9228 0.6037 0.141 Uiso 1 1 calc R . .
C19 C 1.1315(8) 0.9911(6) 0.5365(7) 0.130(4) Uani 1 1 d . . .
C20 C 1.1525(7) 0.9703(5) 0.4469(7) 0.125(3) Uani 1 1 d . . .
H20A H 1.2002 1.0287 0.4418 0.150 Uiso 1 1 calc R . .
C21 C 1.1023(6) 0.8604(4) 0.3612(5) 0.097(2) Uani 1 1 d . . .
H21A H 1.1186 0.8458 0.3006 0.117 Uiso 1 1 calc R . .
C22 C 1.0299(4) 0.7764(4) 0.3687(3) 0.0627(13) Uani 1 1 d . . .
C23 C 0.9720(4) 0.6604(3) 0.2786(3) 0.0501(10) Uani 1 1 d . . .
C24 C 1.1910(8) 1.1116(6) 0.6297(6) 0.210(6) Uani 1 1 d . . .
H24A H 1.2400 1.1596 0.6116 0.315 Uiso 1 1 calc R . .
H24B H 1.2353 1.1160 0.6893 0.315 Uiso 1 1 calc R . .
H24C H 1.1347 1.1340 0.6463 0.315 Uiso 1 1 calc R . .
C25 C 0.7092(5) 0.0972(4) 0.3071(4) 0.0711(15) Uani 1 1 d . . .
H25A H 0.752(5) 0.113(4) 0.263(4) 0.098(19) Uiso 1 1 d . . .
C26 C 0.6203(5) -0.0061(5) 0.2696(4) 0.0850(17) Uani 1 1 d . . .
H26A H 0.6005 -0.0626 0.2019 0.102 Uiso 1 1 calc R . .
C27 C 0.5606(5) -0.0273(4) 0.3296(5) 0.0802(16) Uani 1 1 d . . .
C28 C 0.5954(5) 0.0586(5) 0.4300(5) 0.100(2) Uani 1 1 d . . .
H28A H 0.5573 0.0464 0.4732 0.120 Uiso 1 1 calc R . .
C29 C 0.6837(5) 0.1607(5) 0.4684(4) 0.0753(17) Uani 1 1 d . . .
H29A H 0.711(5) 0.208(4) 0.532(4) 0.088(19) Uiso 1 1 d . . .
C30 C 0.7420(4) 0.1829(3) 0.4080(3) 0.0506(11) Uani 1 1 d . . .
C31 C 0.8375(4) 0.2945(4) 0.4471(3) 0.0489(10) Uani 1 1 d . . .
C32 C 0.4621(6) -0.1403(5) 0.2882(5) 0.126(3) Uani 1 1 d . . .
H32A H 0.4504 -0.1889 0.2170 0.189 Uiso 1 1 calc R . .
H32B H 0.3944 -0.1334 0.2914 0.189 Uiso 1 1 calc R . .
H32C H 0.4792 -0.1703 0.3300 0.189 Uiso 1 1 calc R . .
C33 C 1.2984(5) 0.4248(6) 0.5607(4) 0.0839(18) Uani 1 1 d . . .
H33A H 1.291(4) 0.470(4) 0.614(4) 0.076(17) Uiso 1 1 d . . .
C34 C 1.3827(6) 0.3949(7) 0.5763(5) 0.114(3) Uani 1 1 d . . .
H34A H 1.430(5) 0.421(4) 0.641(4) 0.095(18) Uiso 1 1 d . . .
C35 C 1.4056(7) 0.3323(7) 0.4953(5) 0.133(3) Uani 1 1 d . . .
C36 C 1.3440(7) 0.3015(7) 0.3955(5) 0.141(3) Uani 1 1 d . . .
H36A H 1.3614 0.2629 0.3390 0.169 Uiso 1 1 calc R . .
C37 C 1.2579(6) 0.3276(6) 0.3795(4) 0.102(2) Uani 1 1 d . . .
H37A H 1.217(4) 0.307(4) 0.318(4) 0.079(16) Uiso 1 1 d . . .
C38 C 1.2341(4) 0.3909(4) 0.4612(3) 0.0625(13) Uani 1 1 d . . .
C39 C 1.1421(4) 0.4204(4) 0.4410(3) 0.0557(11) Uani 1 1 d . . .
C40 C 1.5026(9) 0.3026(9) 0.5130(6) 0.227(6) Uani 1 1 d . . .
H40A H 1.5329 0.3260 0.5854 0.341 Uiso 1 1 calc R . .
H40B H 1.5617 0.3396 0.4940 0.341 Uiso 1 1 calc R . .
H40C H 1.4735 0.2239 0.4708 0.341 Uiso 1 1 calc R . .
C41 C 0.6662(5) 0.5952(4) 0.1674(4) 0.0680(14) Uani 1 1 d . . .
H41A H 0.676(4) 0.577(4) 0.223(4) 0.077(16) Uiso 1 1 d . . .
C42 C 0.5994(5) 0.6472(5) 0.1618(6) 0.0842(19) Uani 1 1 d . . .
H42A H 0.569(4) 0.663(4) 0.208(4) 0.078(18) Uiso 1 1 d . . .
C43 C 0.5766(5) 0.6599(4) 0.0800(5) 0.0823(18) Uani 1 1 d . . .
H43A H 0.5321 0.6943 0.0756 0.099 Uiso 1 1 calc R . .
C44 C 0.6193(4) 0.6220(4) 0.0004(4) 0.0669(14) Uani 1 1 d . . .
C45 C 0.6008(6) 0.6348(5) -0.0877(6) 0.092(2) Uani 1 1 d . . .
H45A H 0.556(5) 0.672(5) -0.092(4) 0.11(2) Uiso 1 1 d . . .
C46 C 0.6411(5) 0.5936(5) -0.1621(6) 0.094(2) Uani 1 1 d . . .
H46A H 0.6288 0.6040 -0.2185 0.112 Uiso 1 1 calc R . .
C47 C 0.7026(4) 0.5339(4) -0.1573(4) 0.0664(14) Uani 1 1 d . . .
C48 C 0.7446(4) 0.4879(5) -0.2342(4) 0.0805(17) Uani 1 1 d . . .
H48A H 0.7333 0.4958 -0.2923 0.097 Uiso 1 1 calc R . .
C49 C 0.8018(4) 0.4320(4) -0.2246(3) 0.0687(14) Uani 1 1 d . . .
H49A H 0.8301 0.4015 -0.2754 0.082 Uiso 1 1 calc R . .
C50 C 0.8170(4) 0.4212(4) -0.1370(4) 0.0588(12) Uani 1 1 d . . .
H50A H 0.853(3) 0.388(3) -0.130(3) 0.032(11) Uiso 1 1 d . . .
C51 C 0.7232(4) 0.5196(3) -0.0716(3) 0.0512(11) Uani 1 1 d . . .
C52 C 0.6821(4) 0.5665(3) 0.0099(3) 0.0529(11) Uani 1 1 d . . .

loop_
_atom_site_aniso_label
_atom_site_aniso_U_11
_atom_site_aniso_U_22
_atom_site_aniso_U_33
_atom_site_aniso_U_23
_atom_site_aniso_U_13
_atom_site_aniso_U_12
Pr1 0.04521(15) 0.04898(14) 0.03025(12) 0.02335(10) 0.01532(10) 0.01884(11)
Cd1 0.0552(2) 0.05289(19) 0.03336(16) 0.02075(14) 0.01365(14) 0.02683(16)
N1 0.051(2) 0.051(2) 0.0404(18) 0.0263(16) 0.0141(16) 0.0203(18)
N2 0.053(2) 0.050(2) 0.049(2) 0.0186(17) 0.0162(18) 0.0238(19)
O1 0.079(2) 0.074(2) 0.0338(15) 0.0234(15) 0.0235(15) 0.0397(19)
O2 0.092(3) 0.081(2) 0.0485(17) 0.0431(17) 0.0335(17) 0.059(2)
O3 0.069(2) 0.076(2) 0.067(2) 0.0462(18) 0.0186(17) 0.0265(19)
O4 0.044(2) 0.074(2) 0.062(2) 0.0322(17) 0.0068(16) 0.0067(17)
O5 0.080(2) 0.0579(19) 0.0470(17) 0.0275(15) 0.0223(16) 0.0221(17)
O6 0.068(2) 0.0567(18) 0.0498(17) 0.0324(15) 0.0169(15) 0.0264(17)
O7 0.081(2) 0.0583(19) 0.0543(18) 0.0371(16) 0.0297(17) 0.0240(17)
O8 0.0533(19) 0.0520(17) 0.0494(17) 0.0299(15) 0.0147(14) 0.0129(15)
O9 0.077(2) 0.103(3) 0.0468(17) 0.0432(18) 0.0294(16) 0.058(2)
O10 0.069(2) 0.071(2) 0.0512(17) 0.0340(16) 0.0349(16) 0.0387(18)
C1 0.065(3) 0.065(3) 0.053(3) 0.035(2) 0.030(2) 0.036(3)
C2 0.086(4) 0.085(4) 0.070(4) 0.038(3) 0.051(3) 0.048(3)
C3 0.080(4) 0.075(4) 0.095(4) 0.039(3) 0.038(3) 0.049(3)
C4 0.094(5) 0.086(4) 0.089(4) 0.050(4) 0.029(4) 0.057(4)
C5 0.077(4) 0.064(3) 0.049(3) 0.027(2) 0.018(3) 0.037(3)
C6 0.047(3) 0.042(2) 0.040(2) 0.0196(18) 0.0127(19) 0.014(2)
C7 0.048(3) 0.042(2) 0.037(2) 0.0186(19) 0.0150(19) 0.017(2)
C8 0.138(7) 0.129(6) 0.169(7) 0.074(5) 0.079(6) 0.109(6)
C9 0.071(4) 0.059(3) 0.075(4) 0.027(3) -0.003(3) 0.020(3)
C10 0.064(5) 0.058(4) 0.140(7) 0.032(4) -0.023(5) 0.007(3)
C11 0.049(4) 0.085(5) 0.180(8) 0.082(6) 0.028(5) 0.020(3)
C12 0.077(5) 0.101(5) 0.136(6) 0.081(5) 0.056(4) 0.036(4)
C13 0.062(4) 0.070(4) 0.081(4) 0.040(3) 0.026(3) 0.021(3)
C14 0.040(3) 0.052(3) 0.062(3) 0.032(2) 0.009(2) 0.022(2)
C15 0.049(3) 0.059(3) 0.059(3) 0.036(2) 0.019(2) 0.027(2)
C16 0.082(6) 0.115(6) 0.325(13) 0.132(8) 0.049(7) 0.005(5)
C17 0.106(5) 0.080(4) 0.051(3) 0.015(3) 0.010(3) 0.061(4)
C18 0.147(7) 0.106(5) 0.062(4) 0.006(4) 0.000(4) 0.085(6)
C19 0.132(7) 0.067(4) 0.104(6) 0.000(5) -0.045(5) 0.052(5)
C20 0.115(6) 0.057(4) 0.135(7) 0.035(5) -0.020(5) 0.018(4)
C21 0.103(5) 0.056(3) 0.089(4) 0.031(3) -0.003(4) 0.018(3)
C22 0.072(3) 0.047(3) 0.047(3) 0.014(2) -0.004(2) 0.029(3)
C23 0.053(3) 0.053(3) 0.047(2) 0.028(2) 0.014(2) 0.026(2)
C24 0.209(10) 0.085(5) 0.150(7) -0.045(5) -0.090(7) 0.081(6)
C25 0.078(4) 0.067(3) 0.050(3) 0.028(3) 0.021(3) 0.019(3)
C26 0.092(5) 0.062(3) 0.057(3) 0.015(3) 0.010(3) 0.018(3)
C27 0.067(4) 0.063(3) 0.082(4) 0.033(3) 0.018(3) 0.012(3)
C28 0.105(5) 0.079(4) 0.086(4) 0.041(4) 0.052(4) 0.009(4)
C29 0.077(4) 0.063(3) 0.056(3) 0.023(3) 0.032(3) 0.009(3)
C30 0.050(3) 0.050(2) 0.045(2) 0.025(2) 0.011(2) 0.017(2)
C31 0.044(3) 0.056(3) 0.052(3) 0.034(2) 0.016(2) 0.023(2)
C32 0.104(6) 0.061(4) 0.139(6) 0.028(4) 0.028(5) 0.002(4)
C33 0.090(5) 0.116(5) 0.044(3) 0.032(3) 0.019(3) 0.061(4)
C34 0.108(6) 0.182(8) 0.059(4) 0.047(4) 0.014(4) 0.100(6)
C35 0.132(6) 0.208(8) 0.077(4) 0.049(5) 0.017(4) 0.136(7)
C36 0.143(7) 0.224(9) 0.072(4) 0.042(5) 0.032(4) 0.149(7)
C37 0.118(6) 0.163(6) 0.048(3) 0.040(4) 0.024(3) 0.109(5)
C38 0.071(3) 0.083(3) 0.039(2) 0.028(2) 0.021(2) 0.045(3)
C39 0.061(3) 0.065(3) 0.051(3) 0.032(2) 0.027(2) 0.034(3)
C40 0.239(12) 0.347(14) 0.128(7) 0.068(8) 0.022(7) 0.255(12)
C41 0.062(3) 0.065(3) 0.058(3) 0.017(3) 0.021(3) 0.030(3)
C42 0.069(4) 0.066(4) 0.079(4) 0.009(3) 0.027(4) 0.029(3)
C43 0.053(3) 0.046(3) 0.114(5) 0.020(3) 0.016(3) 0.021(3)
C44 0.046(3) 0.048(3) 0.090(4) 0.035(3) 0.007(3) 0.015(2)
C45 0.074(4) 0.083(4) 0.128(6) 0.069(4) 0.015(4) 0.036(4)
C46 0.079(4) 0.110(5) 0.110(5) 0.086(4) 0.014(4) 0.036(4)
C47 0.048(3) 0.079(3) 0.068(3) 0.051(3) 0.008(2) 0.014(3)
C48 0.060(4) 0.107(4) 0.071(3) 0.065(3) 0.013(3) 0.018(3)
C49 0.059(3) 0.086(4) 0.046(3) 0.035(3) 0.020(2) 0.018(3)
C50 0.058(3) 0.067(3) 0.049(3) 0.030(2) 0.023(2) 0.025(3)
C51 0.042(3) 0.051(2) 0.051(2) 0.031(2) 0.007(2) 0.011(2)
C52 0.043(3) 0.045(2) 0.059(3) 0.027(2) 0.008(2) 0.013(2)

loop_
_atom_type_symbol
_atom_type_description
_atom_type_scat_dispersion_real
_atom_type_scat_dispersion_imag
_atom_type_scat_source
C C 0.0033 0.0016 'International Tables Vol C Tables 4.2.6.8 and 6.1.1.4'
H H 0.0000 0.0000 'International Tables Vol C Tables 4.2.6.8 and 6.1.1.4'
N N 0.0061 0.0033 'International Tables Vol C Tables 4.2.6.8 and 6.1.1.4'
O O 0.0106 0.0060 'International Tables Vol C Tables 4.2.6.8 and 6.1.1.4'
Cd Cd -0.8075 1.2024 'International Tables Vol C Tables 4.2.6.8 and 6.1.1.4'
Pr Pr -0.2180 2.8214 'International Tables Vol C Tables 4.2.6.8 and 6.1.1.4'

loop_
_geom_angle_atom_site_label_1
_geom_angle_atom_site_label_2
_geom_angle_atom_site_label_3
_geom_angle
_geom_angle_site_symmetry_1
_geom_angle_site_symmetry_3
_geom_angle_publ_flag
O10 Pr1 O1 160.44(11) . . ?
O10 Pr1 O7 77.13(10) . . ?
O1 Pr1 O7 104.47(11) . . ?
O10 Pr1 O4 84.07(11) . . ?
O1 Pr1 O4 77.12(11) . . ?
O7 Pr1 O4 80.05(11) . . ?
O10 Pr1 O8 81.34(11) . . ?
O1 Pr1 O8 111.02(11) . . ?
O7 Pr1 O8 127.73(10) . . ?
O4 Pr1 O8 143.86(10) . . ?
O10 Pr1 O9 126.18(10) . . ?
O1 Pr1 O9 72.64(10) . . ?
O7 Pr1 O9 78.87(11) . . ?
O4 Pr1 O9 137.09(11) . . ?
O8 Pr1 O9 76.68(11) . . ?
O10 Pr1 O6 87.01(10) . . ?
O1 Pr1 O6 81.81(10) . . ?
O7 Pr1 O6 148.08(11) . . ?
O4 Pr1 O6 70.79(11) . . ?
O8 Pr1 O6 75.57(10) . . ?
O9 Pr1 O6 131.92(11) . . ?
O2 Cd1 O3 98.11(13) . . ?
O2 Cd1 O5 99.49(12) . . ?
O3 Cd1 O5 153.10(11) . . ?
O2 Cd1 N1 84.93(11) . . ?
O3 Cd1 N1 106.98(11) . . ?
O5 Cd1 N1 94.72(11) . . ?
O2 Cd1 N2 154.94(11) . . ?
O3 Cd1 N2 87.23(13) . . ?
O5 Cd1 N2 85.39(12) . . ?
N1 Cd1 N2 70.13(12) . . ?
O2 Cd1 O6 111.26(10) . . ?
O3 Cd1 O6 101.26(11) . . ?
O5 Cd1 O6 53.20(10) . . ?
N1 Cd1 O6 145.04(10) . . ?
N2 Cd1 O6 91.43(11) . . ?
C50 N1 C51 118.3(4) . . ?
C50 N1 Cd1 124.3(3) . . ?
C51 N1 Cd1 117.2(3) . . ?
C41 N2 C52 118.0(4) . . ?
C41 N2 Cd1 126.1(3) . . ?
C52 N2 Cd1 115.9(3) . . ?
C7 O1 Pr1 168.0(3) . . ?
C7 O2 Cd1 113.1(3) . . ?
C15 O3 Cd1 118.0(3) . . ?
C15 O4 Pr1 151.5(3) . . ?
C23 O5 Cd1 96.3(3) . . ?
C23 O6 Pr1 137.9(3) . . ?
C23 O6 Cd1 87.9(2) . . ?
Pr1 O6 Cd1 104.45(10) . . ?
C31 O7 Pr1 140.7(3) . . ?
C31 O8 Pr1 133.3(3) 2_766 . ?
C39 O9 Pr1 110.2(3) . . ?
C39 O10 Pr1 178.5(3) 2_766 . ?
C2 C1 C6 120.1(5) . . ?
C3 C2 C1 122.2(5) . . ?
C2 C3 C4 117.4(5) . . ?
C2 C3 C8 120.1(6) . . ?
C4 C3 C8 122.4(6) . . ?
C5 C4 C3 121.0(5) . . ?
C4 C5 C6 121.4(5) . . ?
C5 C6 C1 117.9(4) . . ?
C5 C6 C7 122.9(4) . . ?
C1 C6 C7 119.2(4) . . ?
O2 C7 O1 122.9(4) . . ?
O2 C7 C6 118.5(3) . . ?
O1 C7 C6 118.6(4) . . ?
C10 C9 C14 120.6(7) . . ?
C11 C10 C9 121.8(7) . . ?
C12 C11 C10 117.8(6) . . ?
C12 C11 C16 122.2(9) . . ?
C10 C11 C16 120.0(8) . . ?
C11 C12 C13 121.0(6) . . ?
C14 C13 C12 121.4(6) . . ?
C13 C14 C9 117.4(5) . . ?
C13 C14 C15 120.9(4) . . ?
C9 C14 C15 121.7(5) . . ?
O4 C15 O3 124.5(4) . . ?
O4 C15 C14 117.9(4) . . ?
O3 C15 C14 117.6(4) . . ?
C18 C17 C22 119.7(7) . . ?
C19 C18 C17 120.7(8) . . ?
C18 C19 C20 120.2(7) . . ?
C18 C19 C24 120.8(10) . . ?
C20 C19 C24 119.0(10) . . ?
C19 C20 C21 120.5(8) . . ?
C22 C21 C20 119.0(7) . . ?
C21 C22 C17 119.9(5) . . ?
C21 C22 C23 120.5(5) . . ?
C17 C22 C23 119.6(5) . . ?
O5 C23 O6 120.7(4) . . ?
O5 C23 C22 119.7(4) . . ?
O6 C23 C22 119.5(4) . . ?
C26 C25 C30 120.8(5) . . ?
C27 C26 C25 121.6(5) . . ?
C26 C27 C28 116.8(5) . . ?
C26 C27 C32 121.7(6) . . ?
C28 C27 C32 121.6(6) . . ?
C29 C28 C27 122.3(5) . . ?
C28 C29 C30 121.1(5) . . ?
C29 C30 C25 117.4(5) . . ?
C29 C30 C31 122.3(4) . . ?
C25 C30 C31 120.3(4) . . ?
O7 C31 O8 124.4(4) . 2_766 ?
O7 C31 C30 116.7(4) . . ?
O8 C31 C30 118.9(4) 2_766 . ?
C38 C33 C34 120.6(6) . . ?
C35 C34 C33 121.6(6) . . ?
C34 C35 C36 117.9(6) . . ?
C34 C35 C40 121.6(6) . . ?
C36 C35 C40 120.4(7) . . ?
C37 C36 C35 120.5(6) . . ?
C36 C37 C38 121.8(5) . . ?
C37 C38 C33 117.5(5) . . ?
C37 C38 C39 120.3(4) . . ?
C33 C38 C39 122.2(5) . . ?
O9 C39 O10 122.6(4) . 2_766 ?
O9 C39 C38 118.8(4) . . ?
O10 C39 C38 118.6(4) 2_766 . ?
N2 C41 C42 123.2(6) . . ?
C43 C42 C41 119.1(6) . . ?
C42 C43 C44 120.7(6) . . ?
C43 C44 C52 116.6(5) . . ?
C43 C44 C45 123.9(6) . . ?
C52 C44 C45 119.5(6) . . ?
C46 C45 C44 120.6(6) . . ?
C45 C46 C47 121.9(6) . . ?
C48 C47 C51 116.8(5) . . ?
C48 C47 C46 123.8(5) . . ?
C51 C47 C46 119.4(5) . . ?
C49 C48 C47 120.6(5) . . ?
C48 C49 C50 118.4(5) . . ?
N1 C50 C49 123.3(5) . . ?
N1 C51 C47 122.7(4) . . ?
N1 C51 C52 118.8(4) . . ?
C47 C51 C52 118.6(4) . . ?
N2 C52 C44 122.4(5) . . ?
N2 C52 C51 117.8(4) . . ?
C44 C52 C51 119.9(4) . . ?

loop_
_geom_bond_atom_site_label_1
_geom_bond_atom_site_label_2
_geom_bond_distance
_geom_bond_site_symmetry_2
_geom_bond_publ_flag
Pr1 O10 2.350(3) . ?
Pr1 O1 2.367(3) . ?
Pr1 O7 2.379(3) . ?
Pr1 O4 2.417(3) . ?
Pr1 O8 2.453(3) . ?
Pr1 O9 2.475(3) . ?
Pr1 O6 2.481(3) . ?
Cd1 O2 2.220(3) . ?
Cd1 O3 2.227(3) . ?
Cd1 O5 2.350(3) . ?
Cd1 N1 2.350(3) . ?
Cd1 N2 2.396(4) . ?
Cd1 O6 2.515(3) . ?
N1 C50 1.318(6) . ?
N1 C51 1.349(5) . ?
N2 C41 1.319(6) . ?
N2 C52 1.358(5) . ?
O1 C7 1.258(4) . ?
O2 C7 1.238(4) . ?
O3 C15 1.256(5) . ?
O4 C15 1.253(5) . ?
O5 C23 1.243(5) . ?
O6 C23 1.269(5) . ?
O7 C31 1.260(5) . ?
O8 C31 1.262(5) 2_766 ?
O9 C39 1.244(5) . ?
O10 C39 1.269(5) 2_766 ?
C1 C2 1.377(7) . ?
C1 C6 1.378(5) . ?
C2 C3 1.361(8) . ?
C3 C4 1.378(8) . ?
C3 C8 1.516(7) . ?
C4 C5 1.369(7) . ?
C5 C6 1.373(6) . ?
C6 C7 1.494(6) . ?
C9 C10 1.367(9) . ?
C9 C14 1.377(6) . ?
C10 C11 1.363(11) . ?
C11 C12 1.357(9) . ?
C11 C16 1.523(9) . ?
C12 C13 1.378(7) . ?
C13 C14 1.366(7) . ?
C14 C15 1.488(6) . ?
C17 C18 1.386(8) . ?
C17 C22 1.389(7) . ?
C18 C19 1.350(12) . ?
C19 C20 1.357(12) . ?
C19 C24 1.543(8) . ?
C20 C21 1.415(9) . ?
C21 C22 1.359(8) . ?
C22 C23 1.488(6) . ?
C25 C26 1.378(7) . ?
C25 C30 1.384(6) . ?
C26 C27 1.366(8) . ?
C27 C28 1.375(7) . ?
C27 C32 1.514(7) . ?
C28 C29 1.361(7) . ?
C29 C30 1.366(6) . ?
C30 C31 1.491(6) . ?
C31 O8 1.262(5) 2_766 ?
C33 C38 1.378(6) . ?
C33 C34 1.382(8) . ?
C34 C35 1.356(9) . ?
C35 C36 1.386(8) . ?
C35 C40 1.540(9) . ?
C36 C37 1.366(8) . ?
C37 C38 1.373(7) . ?
C38 C39 1.485(6) . ?
C39 O10 1.269(5) 2_766 ?
C41 C42 1.398(8) . ?
C42 C43 1.334(8) . ?
C43 C44 1.408(8) . ?
C44 C52 1.410(6) . ?
C44 C45 1.420(8) . ?
C45 C46 1.337(9) . ?
C46 C47 1.433(8) . ?
C47 C48 1.400(7) . ?
C47 C51 1.402(6) . ?
C48 C49 1.357(7) . ?
C49 C50 1.392(6) . ?
C51 C52 1.444(6) . ?
